data_2002162
loop_
_publ_author_name
'Staack, M'
'Mueller-Buschbaum, H'

_publ_section_title
;
Synthese und Kristallstruktur von Calcium-Kupfer-Diarsenat Ca Cu As2 O7
;
_journal_name_full
;
Zeitschrift fuer Anorganische und Allgemeine Chemie
;
_journal_page_first 1796
_journal_page_last 1800
_journal_paper_doi 10.1002/(SICI)1521-3749(1998110)624:11<1796::AID-ZAAC1796>3.0.CO;2-T
_journal_volume 624
_journal_year 1998
_chemical_formula_analytical 'As2 Ca0.99 Cu0.92 O7'
_chemical_formula_structural 'As2 Ca (Cu O7)'
_chemical_formula_sum 'As2 Ca Cu O7'
_chemical_name_systematic 'Calcium copper diarsenate(V)'
_space_group_IT_number 14
_symmetry_cell_setting monoclinic
_symmetry_Int_Tables_number 14
_symmetry_space_group_name_Hall '-P 2ybc'
_symmetry_space_group_name_H-M 'P 1 21/c 1'
_cell_angle_alpha 90
_cell_angle_beta 109.480(11)
_cell_angle_gamma 90
_cell_formula_units_Z 4
_cell_length_a 7.2720(11)
_cell_length_b 8.9458(13)
_cell_length_c 9.3065(12)
_cell_volume 570.8
_refine_ls_R_factor_all 0.0741
_cod_database_code 2002162

loop_
_symmetry_equiv_pos_as_xyz
x,y,z
-x,1/2+y,1/2-z
-x,-y,-z
x,1/2-y,1/2+z

loop_
_atom_site_aniso_label
_atom_site_aniso_U_11
_atom_site_aniso_U_12
_atom_site_aniso_U_13
_atom_site_aniso_U_22
_atom_site_aniso_U_23
_atom_site_aniso_U_33
As1 0.0109(3) 0.0003(2) 0.0042(2) 0.0048(3) .0000(2) 0.0096(3)
As2 0.0136(3) -0.0004(3) 0.0060(3) 0.0088(3) -0.0007(2) 0.0154(3)
Cu1 0.0144(4) -0.0026(3) 0.0084(3) 0.0056(4) -0.0018(3) 0.0128(4)
Ca1 0.0109(6) 0.0003(5) 0.0028(5) 0.0051(5) -0.0012(5) 0.0154(6)
O1 0.028(2) 0.003(2) 0.010(2) 0.026(2) -0.003(2) 0.025(2)
O2 0.026(2) -0.001(2) 0.013(2) 0.020(2) 0.001(2) 0.030(2)
O3 0.032(2) 0.001(2) 0.009(2) 0.017(2) 0.001(2) 0.035(2)
O4 0.031(3) 0.001(2) 0.003(2) 0.023(2) .000(2) 0.032(2)
O5 0.035(3) 0.003(2) 0.012(2) 0.024(2) -0.002(2) 0.025(2)
O6 0.037(3) -0.006(2) 0.021(2) 0.019(2) -0.003(2) 0.046(3)
O7 0.030(2) 0.003(2) 0.015(2) 0.027(2) 0.005(2) 0.027(2)

loop_
_atom_site_label
_atom_site_type_symbol
_atom_site_symmetry_multiplicity
_atom_site_Wyckoff_symbol
_atom_site_fract_x
_atom_site_fract_y
_atom_site_fract_z
_atom_site_occupancy
_atom_site_attached_hydrogens
_atom_site_calc_flag
As1 As5+ 4 e 0.02184(10) 0.19973(7) 0.45492(8) 1. 0 d
As2 As5+ 4 e -0.57961(11) 0.26181(8) 0.23520(8) 1. 0 d
Cu1 Cu2+ 4 e -0.21283(13) 0.44682(9) 0.18073(10) 1. 0 d
Ca1 Ca2+ 4 e 0.2490(2) 0.56651(15) 0.4387(2) 1. 0 d
O1 O2- 4 e 0.0020(7) 0.0870(5) 0.3063(5) 1. 0 d
O2 O2- 4 e -0.3667(7) 0.2702(5) 0.1999(5) 1. 0 d
O3 O2- 4 e 0.0119(7) 0.3800(5) 0.4129(6) 1. 0 d
O4 O2- 4 e -0.7542(7) 0.3561(6) 0.0810(6) 1. 0 d
O5 O2- 4 e -0.5697(7) 0.3582(5) 0.3918(5) 1. 0 d
O6 O2- 4 e -0.6526(8) 0.0825(5) 0.2233(6) 1. 0 d
O7 O2- 4 e -0.1514(7) 0.1811(5) 0.5354(5) 1. 0 d

loop_
_atom_type_symbol
_atom_type_oxidation_number
As5+ 5.000
Cu2+ 2.000
Ca2+ 2.000
O2- -2.000
